data_7017272
loop_
_publ_author_name
'Jia, Junhua'
'Athwal, Harprit Singh'
'Blake, Alexander J.'
'Champness, Neil R.'
'Hubberstey, Peter'
'Schr\"oder, Martin'

_publ_section_title
;
 Increasing nuclearity of secondary building units in porous cobalt(ii)
 metal-organic frameworks: Variation in structure and H(2) adsorption.
;
_journal_issue 45
_journal_name_full 'Dalton transactions (Cambridge, England : 2003)'
_journal_page_first 12342
_journal_page_last 12349
_journal_paper_doi 10.1039/c1dt10901d
_journal_volume 40
_journal_year 2011
_chemical_formula_moiety 'C29 H21 Co2 N3 O9, 1.75(C3 H7 N O)'
_chemical_formula_sum 'C34.25 H33.25 Co2 N4.75 O10.75'
_chemical_formula_weight 801.27
_chemical_name_systematic
;
?
;
_space_group_IT_number 14
_symmetry_cell_setting monoclinic
_symmetry_space_group_name_Hall '-P 2ybc'
_symmetry_space_group_name_H-M 'P 1 21/c 1'
_atom_sites_solution_hydrogens mixed
_atom_sites_solution_primary direct
_atom_sites_solution_secondary difmap
_audit_creation_method 'enCIfer editing of SHELXL97 CIF output'
_cell_angle_alpha 90.00
_cell_angle_beta 97.030(2)
_cell_angle_gamma 90.00
_cell_formula_units_Z 4
_cell_length_a 9.287(1)
_cell_length_b 28.242(3)
_cell_length_c 16.667(2)
_cell_measurement_reflns_used 3034
_cell_measurement_temperature 150(2)
_cell_measurement_theta_max 25.75
_cell_measurement_theta_min 2.3
_cell_volume 4338.6(8)
_computing_cell_refinement 'Bruker SAINT version 6.36a (Bruker, 2000)'
_computing_data_collection 'Bruker SMART version 5.625 (Bruker, 2001)'
_computing_data_reduction 'Bruker SAINT; Bruker SHELXTL (Bruker, 2001)'
_computing_publication_material 'enCIFer(Allen et al.,2004);PLATON(Spek,2003)'
_computing_structure_refinement 'SHELXL-97 (Sheldrick, 1997)'
_computing_structure_solution 'SHELXS-97 (Sheldrick, 1990)'
_diffrn_ambient_temperature 150(2)
_diffrn_measured_fraction_theta_full 0.997
_diffrn_measured_fraction_theta_max 0.997
_diffrn_measurement_device_type 'Bruker SMART APEX CCD area detector'
_diffrn_measurement_method omega
_diffrn_radiation_monochromator graphite
_diffrn_radiation_source 'normal-focus sealed tube'
_diffrn_radiation_type MoK\a
_diffrn_radiation_wavelength 0.71073
_diffrn_reflns_av_R_equivalents 0.058
_diffrn_reflns_av_sigmaI/netI 0.060
_diffrn_reflns_limit_h_max 11
_diffrn_reflns_limit_h_min -11
_diffrn_reflns_limit_k_max 33
_diffrn_reflns_limit_k_min -21
_diffrn_reflns_limit_l_max 19
_diffrn_reflns_limit_l_min -19
_diffrn_reflns_number 27393
_diffrn_reflns_theta_full 25.00
_diffrn_reflns_theta_max 25.00
_diffrn_reflns_theta_min 2.21
_diffrn_standards_decay_% 0
_diffrn_standards_number 0
_exptl_absorpt_coefficient_mu 0.818
_exptl_absorpt_correction_T_max 1.000
_exptl_absorpt_correction_T_min 0.684
_exptl_absorpt_correction_type multi-scan
_exptl_absorpt_process_details '(SADABS version 2.05; Bruker, 2003)'
_exptl_crystal_colour PURPLE
_exptl_crystal_density_diffrn 1.227
_exptl_crystal_density_method 'not measured'
_exptl_crystal_description PLATE
_exptl_crystal_F_000 1648
_exptl_crystal_size_max 0.165
_exptl_crystal_size_mid 0.141
_exptl_crystal_size_min 0.029
_platon_squeeze_details
;
279 electrons/unit cell were assigned as 7DMF molecules/unit cell.
They have been included in the formula as 1.75 DMF per asymmetric unit.

H atoms on C1NA and C1NB of the coordinated DMF molecule were not located
but have been included in the formula.
;
_refine_diff_density_max 1.03
_refine_diff_density_min -0.70
_refine_diff_density_rms 0.09
_refine_ls_extinction_method none
_refine_ls_goodness_of_fit_ref 1.01
_refine_ls_hydrogen_treatment 'riding model'
_refine_ls_matrix_type full
_refine_ls_number_parameters 368
_refine_ls_number_reflns 7603
_refine_ls_number_restraints 1
_refine_ls_restrained_S_all 1.01
_refine_ls_R_factor_all 0.0715
_refine_ls_R_factor_gt 0.0503
_refine_ls_shift/su_max 0.005
_refine_ls_shift/su_mean 0.000
_refine_ls_structure_factor_coef Fsqd
_refine_ls_weighting_details 'calc w=1/[\s^2^(Fo^2^)+(0.087P)^2^] where P=(Fo^2^+2Fc^2^)/3'
_refine_ls_weighting_scheme calc
_refine_ls_wR_factor_gt 0.139
_refine_ls_wR_factor_ref 0.148
_reflns_number_gt 5280
_reflns_number_total 10111
_reflns_threshold_expression >2sigma(I)
_cod_data_source_file c1dt10901d.txt
_cod_data_source_block compound_1
_cod_depositor_comments
;
The following automatic conversions were performed:

'_symmetry_cell_setting' value 'Monoclinic' changed to 'monoclinic'
according to /home/saulius/struct/CIF-dictionaries/cif_core.dic
dictionary named 'cif_core.dic' version 2.4.1 from 2010-06-29.

Automatic conversion script
Id: cif_fix_values 1715 2011-07-08 13:25:40Z adriana 

The following automatic conversions were performed:

'_atom_sites_solution_hydrogens' value 'geom + difmap' was changed to
'mixed'.

Automatic conversion script
Id: cif_fix_values 6452 2018-10-05 10:23:21Z andrius 
;
_cod_original_cell_volume 4339(1)
_cod_original_sg_symbol_H-M 'P 21/c'
_cod_database_code 7017272

loop_
_symmetry_equiv_pos_as_xyz
'x, y, z'
'-x, y+1/2, -z+1/2'
'-x, -y, -z'
'x, -y-1/2, z-1/2'

loop_
_atom_site_label
_atom_site_type_symbol
_atom_site_fract_x
_atom_site_fract_y
_atom_site_fract_z
_atom_site_U_iso_or_equiv
_atom_site_adp_type
_atom_site_occupancy
_atom_site_symmetry_multiplicity
_atom_site_calc_flag
_atom_site_refinement_flags
Co1 Co -0.80722(5) 0.304782(17) 0.28021(3) 0.02258(15) Uani 1 1 d .
Co2 Co 0.24455(5) 0.424573(17) 0.26939(3) 0.02398(15) Uani 1 1 d .
O1 O -0.8054(3) 0.31206(9) 0.16126(15) 0.0317(6) Uani 1 1 d .
O2 O -0.8150(3) 0.39123(9) 0.15894(15) 0.0376(7) Uani 1 1 d .
O3 O -0.8114(3) 0.22791(9) -0.10105(15) 0.0378(7) Uani 1 1 d .
O4 O -0.8645(3) 0.26669(9) -0.21439(15) 0.0363(7) Uani 1 1 d .
O5 O -0.6755(3) 0.35999(8) 0.32608(14) 0.0248(6) Uani 1 1 d .
O6 O -0.5526(3) 0.29648(9) 0.30084(17) 0.0365(7) Uani 1 1 d .
O7 O -0.0058(3) 0.33351(9) 0.28716(15) 0.0312(6) Uani 1 1 d .
O8 O 0.0529(3) 0.41018(9) 0.31224(15) 0.0272(6) Uani 1 1 d .
N1 N -1.1522(4) 0.51283(11) -0.21107(18) 0.0305(8) Uani 1 1 d .
N2 N -0.2981(3) 0.53237(11) 0.62427(18) 0.0270(7) Uani 1 1 d .
C1 C -1.0663(5) 0.48328(14) -0.2461(2) 0.0355(10) Uani 1 1 d .
H1A H -1.0493 0.4899 -0.3000 0.043 Uiso 1 1 calc R
C2 C -1.0003(5) 0.44356(14) -0.2090(2) 0.0365(10) Uani 1 1 d .
H2A H -0.9390 0.4242 -0.2367 0.044 Uiso 1 1 calc R
C3 C -1.0253(5) 0.43263(13) -0.1310(2) 0.0377(10) Uani 1 1 d .
C4 C -1.1142(6) 0.46314(15) -0.0945(2) 0.0480(12) Uani 1 1 d .
H4A H -1.1340 0.4572 -0.0408 0.058 Uiso 1 1 calc R
C5 C -1.1744(5) 0.50231(14) -0.1361(2) 0.0419(11) Uani 1 1 d .
H5A H -1.2347 0.5227 -0.1094 0.050 Uiso 1 1 calc R
C6 C -0.9593(5) 0.39023(14) -0.0885(2) 0.0411(11) Uani 1 1 d .
C7 C -0.9324(5) 0.34947(14) -0.1312(2) 0.0400(11) Uani 1 1 d .
H7A H -0.9518 0.3494 -0.1885 0.048 Uiso 1 1 calc R
C8 C -0.8774(5) 0.30870(14) -0.0912(2) 0.0357(10) Uani 1 1 d .
C9 C -0.8447(5) 0.30923(13) -0.0082(2) 0.0346(10) Uani 1 1 d .
H9A H -0.8084 0.2814 0.0191 0.041 Uiso 1 1 calc R
C10 C -0.8643(5) 0.35037(14) 0.0365(2) 0.0355(10) Uani 1 1 d .
C11 C -0.9217(5) 0.39040(14) -0.0049(2) 0.0403(11) Uani 1 1 d .
H11A H -0.9355 0.4185 0.0247 0.048 Uiso 1 1 calc R
C12 C -0.8489(5) 0.26528(14) -0.1380(2) 0.0333(9) Uani 1 1 d .
C13 C -0.8251(5) 0.35144(14) 0.1259(2) 0.0338(10) Uani 1 1 d .
C14 C -0.3699(4) 0.49117(14) 0.6287(2) 0.0315(9) Uani 1 1 d .
H14A H -0.4179 0.4855 0.6749 0.038 Uiso 1 1 calc R
C15 C -0.3772(4) 0.45690(14) 0.5693(2) 0.0327(9) Uani 1 1 d .
H15A H -0.4302 0.4285 0.5748 0.039 Uiso 1 1 calc R
C16 C -0.3066(4) 0.46410(13) 0.5016(2) 0.0297(9) Uani 1 1 d .
C17 C -0.2371(4) 0.50755(14) 0.4955(2) 0.0307(9) Uani 1 1 d .
H17A H -0.1905 0.5146 0.4492 0.037 Uiso 1 1 calc R
C18 C -0.2366(4) 0.54004(14) 0.5570(2) 0.0282(8) Uani 1 1 d .
H18A H -0.1900 0.5696 0.5513 0.034 Uiso 1 1 calc R
C19 C -0.3024(4) 0.42701(14) 0.4390(2) 0.0285(9) Uani 1 1 d .
C20 C -0.4240(4) 0.39906(14) 0.4144(2) 0.0314(9) Uani 1 1 d .
H20A H -0.5115 0.4043 0.4373 0.038 Uiso 1 1 calc R
C21 C -0.4183(4) 0.36378(13) 0.3570(2) 0.0285(9) Uani 1 1 d .
C22 C -0.2901(4) 0.35449(13) 0.3255(2) 0.0273(8) Uani 1 1 d .
H22A H -0.2843 0.3288 0.2892 0.033 Uiso 1 1 calc R
C23 C -0.1700(4) 0.38310(14) 0.3474(2) 0.0282(9) Uani 1 1 d .
C24 C -0.1772(4) 0.41952(13) 0.4026(2) 0.0297(9) Uani 1 1 d .
H24A H -0.0957 0.4396 0.4157 0.036 Uiso 1 1 calc R
C25 C -0.5550(4) 0.33765(14) 0.3263(2) 0.0280(9) Uani 1 1 d .
C26 C -0.0285(4) 0.37499(14) 0.3127(2) 0.0265(8) Uani 1 1 d .
O1N O 0.4419(3) 0.44233(11) 0.23055(17) 0.0436(7) Uiso 1 1 d .
N1N N 0.6404(7) 0.4362(2) 0.1657(4) 0.1026(19) Uiso 1 1 d D
C1NA C 0.7081(10) 0.4774(3) 0.2072(5) 0.132(3) Uiso 1 1 d D
C1NB C 0.7220(12) 0.4073(4) 0.1108(7) 0.173(4) Uiso 1 1 d D
C1NC C 0.5108(6) 0.4223(2) 0.1831(3) 0.0719(18) Uani 1 1 d .
H1NG H 0.4693 0.3949 0.1567 0.086 Uiso 1 1 calc R

loop_
_atom_site_aniso_label
_atom_site_aniso_U_11
_atom_site_aniso_U_22
_atom_site_aniso_U_33
_atom_site_aniso_U_23
_atom_site_aniso_U_13
_atom_site_aniso_U_12
Co1 0.0311(3) 0.0168(3) 0.0206(3) 0.0000(2) 0.0059(2) -0.0022(2)
Co2 0.0327(3) 0.0183(3) 0.0220(3) -0.0015(2) 0.0077(2) -0.0007(2)
O1 0.0514(17) 0.0215(14) 0.0233(13) 0.0027(11) 0.0088(12) 0.0055(13)
O2 0.072(2) 0.0176(14) 0.0231(14) -0.0017(11) 0.0077(13) 0.0040(14)
O3 0.0587(19) 0.0245(15) 0.0293(15) -0.0028(12) 0.0018(13) 0.0144(14)
O4 0.0651(19) 0.0198(14) 0.0250(15) -0.0023(11) 0.0096(13) 0.0060(14)
O5 0.0277(14) 0.0178(13) 0.0296(14) 0.0014(11) 0.0064(11) -0.0006(11)
O6 0.0338(16) 0.0267(16) 0.0492(18) -0.0096(13) 0.0067(13) -0.0019(13)
O7 0.0286(14) 0.0274(15) 0.0386(15) -0.0059(12) 0.0078(12) -0.0007(12)
O8 0.0294(14) 0.0225(14) 0.0306(14) -0.0050(11) 0.0071(11) -0.0017(12)
N1 0.048(2) 0.0173(16) 0.0264(17) -0.0039(13) 0.0065(15) 0.0014(15)
N2 0.0327(18) 0.0214(17) 0.0273(17) 0.0011(13) 0.0052(14) -0.0012(14)
C1 0.052(3) 0.031(2) 0.024(2) 0.0044(17) 0.0054(18) 0.005(2)
C2 0.058(3) 0.025(2) 0.027(2) 0.0003(17) 0.0067(19) 0.006(2)
C3 0.072(3) 0.019(2) 0.021(2) -0.0031(16) 0.0027(19) 0.004(2)
C4 0.093(4) 0.029(2) 0.026(2) 0.0025(18) 0.020(2) 0.010(2)
C5 0.073(3) 0.024(2) 0.031(2) -0.0018(18) 0.019(2) 0.010(2)
C6 0.077(3) 0.021(2) 0.025(2) -0.0038(17) 0.005(2) 0.009(2)
C7 0.076(3) 0.024(2) 0.021(2) -0.0011(17) 0.007(2) 0.006(2)
C8 0.062(3) 0.021(2) 0.026(2) -0.0037(16) 0.0098(19) 0.002(2)
C9 0.060(3) 0.020(2) 0.024(2) 0.0036(16) 0.0099(18) 0.004(2)
C10 0.063(3) 0.024(2) 0.021(2) -0.0009(16) 0.0096(19) 0.005(2)
C11 0.078(3) 0.022(2) 0.022(2) -0.0001(17) 0.012(2) 0.010(2)
C12 0.046(2) 0.026(2) 0.028(2) -0.0033(18) 0.0057(18) 0.0017(19)
C13 0.052(3) 0.024(2) 0.027(2) 0.0012(18) 0.0117(19) 0.0060(19)
C14 0.035(2) 0.027(2) 0.034(2) -0.0014(17) 0.0089(17) -0.0034(18)
C15 0.037(2) 0.022(2) 0.040(2) -0.0017(18) 0.0084(18) -0.0066(18)
C16 0.025(2) 0.025(2) 0.037(2) -0.0056(17) -0.0004(16) 0.0061(17)
C17 0.033(2) 0.032(2) 0.027(2) -0.0059(17) 0.0046(17) -0.0029(18)
C18 0.029(2) 0.027(2) 0.029(2) -0.0006(16) 0.0030(16) -0.0002(17)
C19 0.029(2) 0.029(2) 0.027(2) -0.0057(17) 0.0019(16) -0.0002(17)
C20 0.032(2) 0.029(2) 0.033(2) -0.0056(18) 0.0042(17) 0.0032(18)
C21 0.029(2) 0.027(2) 0.030(2) -0.0034(17) 0.0021(16) -0.0006(17)
C22 0.027(2) 0.026(2) 0.029(2) -0.0022(16) 0.0055(16) 0.0007(17)
C23 0.028(2) 0.027(2) 0.030(2) -0.0017(17) 0.0048(16) 0.0030(17)
C24 0.027(2) 0.026(2) 0.036(2) -0.0035(17) 0.0038(17) -0.0008(17)
C25 0.027(2) 0.027(2) 0.031(2) -0.0008(17) 0.0053(16) -0.0007(18)
C26 0.028(2) 0.028(2) 0.0225(19) -0.0040(16) 0.0011(15) 0.0042(18)
C1NC 0.054(3) 0.116(5) 0.053(3) 0.023(3) 0.035(3) 0.009(3)

loop_
_atom_type_symbol
_atom_type_description
_atom_type_scat_dispersion_real
_atom_type_scat_dispersion_imag
_atom_type_scat_source
C C 0.0033 0.0016 'International Tables Vol C Tables 4.2.6.8 and 6.1.1.4'
H H 0.0000 0.0000 'International Tables Vol C Tables 4.2.6.8 and 6.1.1.4'
N N 0.0061 0.0033 'International Tables Vol C Tables 4.2.6.8 and 6.1.1.4'
O O 0.0106 0.0060 'International Tables Vol C Tables 4.2.6.8 and 6.1.1.4'
Co Co 0.3494 0.9721 'International Tables Vol C Tables 4.2.6.8 and 6.1.1.4'

loop_
_geom_angle_atom_site_label_1
_geom_angle_atom_site_label_2
_geom_angle_atom_site_label_3
_geom_angle
_geom_angle_site_symmetry_1
_geom_angle_site_symmetry_3
O1 Co1 O7 97.69(11) . 1_455
O1 Co1 O5 102.29(10) . .
O7 Co1 O5 100.23(10) 1_455 .
O1 Co1 O4 100.09(10) . 4_566
O7 Co1 O4 98.37(11) 1_455 4_566
O5 Co1 O4 148.53(11) . 4_566
O1 Co1 O3 160.95(10) . 4_566
O7 Co1 O3 90.02(11) 1_455 4_566
O5 Co1 O3 93.38(10) . 4_566
O4 Co1 O3 61.40(10) 4_566 4_566
O1 Co1 O6 91.42(11) . .
O7 Co1 O6 158.80(10) 1_455 .
O5 Co1 O6 58.98(9) . .
O4 Co1 O6 98.82(10) 4_566 .
O3 Co1 O6 87.40(11) 4_566 .
O1 Co1 C12 130.87(12) . 4_566
O7 Co1 C12 94.83(12) 1_455 4_566
O5 Co1 C12 121.83(12) . 4_566
O4 Co1 C12 30.91(11) 4_566 4_566
O3 Co1 C12 30.49(11) 4_566 4_566
O6 Co1 C12 93.56(12) . 4_566
O8 Co2 O1N 176.73(11) . .
O8 Co2 O2 94.06(11) . 1_655
O1N Co2 O2 89.00(12) . 1_655
O8 Co2 O5 86.90(10) . 1_655
O1N Co2 O5 94.11(11) . 1_655
O2 Co2 O5 92.58(10) 1_655 1_655
O8 Co2 N1 90.30(11) . 3_465
O1N Co2 N1 88.79(12) . 3_465
O2 Co2 N1 85.64(11) 1_655 3_465
O5 Co2 N1 176.57(11) 1_655 3_465
O8 Co2 N2 87.00(11) . 3_566
O1N Co2 N2 89.81(12) . 3_566
O2 Co2 N2 172.51(11) 1_655 3_566
O5 Co2 N2 94.87(10) 1_655 3_566
N1 Co2 N2 86.95(11) 3_465 3_566
C13 O1 Co1 122.5(2) . .
C13 O2 Co2 142.6(3) . 1_455
C12 O3 Co1 86.8(2) . 4_565
C12 O4 Co1 90.8(2) . 4_565
C25 O5 Co1 96.1(2) . .
C25 O5 Co2 132.3(2) . 1_455
Co1 O5 Co2 108.73(11) . 1_455
C25 O6 Co1 84.1(2) . .
C26 O7 Co1 125.1(2) . 1_655
C26 O8 Co2 135.7(2) . .
C5 N1 C1 116.2(3) . .
C5 N1 Co2 120.8(3) . 3_465
C1 N1 Co2 122.9(3) . 3_465
C18 N2 C14 116.8(3) . .
C18 N2 Co2 121.3(3) . 3_566
C14 N2 Co2 120.5(2) . 3_566
N1 C1 C2 124.3(4) . .
C3 C2 C1 119.0(4) . .
C2 C3 C4 116.8(4) . .
C2 C3 C6 121.5(4) . .
C4 C3 C6 121.7(4) . .
C3 C4 C5 120.2(4) . .
N1 C5 C4 123.4(4) . .
C7 C6 C11 118.4(4) . .
C7 C6 C3 120.8(4) . .
C11 C6 C3 120.8(3) . .
C6 C7 C8 121.0(4) . .
C9 C8 C7 119.5(4) . .
C9 C8 C12 120.1(4) . .
C7 C8 C12 120.4(3) . .
C8 C9 C10 120.9(4) . .
C11 C10 C9 118.3(3) . .
C11 C10 C13 120.6(3) . .
C9 C10 C13 121.1(4) . .
C6 C11 C10 121.6(4) . .
O3 C12 O4 120.9(3) . .
O3 C12 C8 119.5(3) . .
O4 C12 C8 119.6(3) . .
O3 C12 Co1 62.7(2) . 4_565
O4 C12 Co1 58.25(19) . 4_565
C8 C12 Co1 177.8(3) . 4_565
O2 C13 O1 126.0(4) . .
O2 C13 C10 117.1(3) . .
O1 C13 C10 116.9(3) . .
N2 C14 C15 123.2(3) . .
C14 C15 C16 119.6(4) . .
C15 C16 C17 117.2(3) . .
C15 C16 C19 121.6(4) . .
C17 C16 C19 121.2(3) . .
C18 C17 C16 119.4(4) . .
N2 C18 C17 123.7(4) . .
C24 C19 C20 118.3(3) . .
C24 C19 C16 120.6(3) . .
C20 C19 C16 121.1(3) . .
C21 C20 C19 120.7(4) . .
C22 C21 C20 120.3(4) . .
C22 C21 C25 120.5(3) . .
C20 C21 C25 119.1(3) . .
C21 C22 C23 119.4(3) . .
C24 C23 C22 120.2(3) . .
C24 C23 C26 118.7(3) . .
C22 C23 C26 121.1(3) . .
C23 C24 C19 120.9(4) . .
O6 C25 O5 120.8(3) . .
O6 C25 C21 121.9(3) . .
O5 C25 C21 117.3(3) . .
O8 C26 O7 127.2(3) . .
O8 C26 C23 115.8(3) . .
O7 C26 C23 117.0(3) . .
C1NC O1N Co2 130.2(4) . .
C1NC N1N C1NA 118.8(7) . .
C1NC N1N C1NB 120.7(7) . .
C1NA N1N C1NB 120.2(8) . .
O1N C1NC N1N 124.5(7) . .

loop_
_geom_bond_atom_site_label_1
_geom_bond_atom_site_label_2
_geom_bond_distance
_geom_bond_site_symmetry_2
Co1 O1 1.995(2) .
Co1 O3 2.188(3) 4_566
Co1 O4 2.092(3) 4_566
Co1 O5 2.069(2) .
Co1 O6 2.359(3) .
Co1 O7 2.031(3) 1_455
Co1 C12 2.460(4) 4_566
Co2 O2 2.081(3) 1_655
Co2 O5 2.144(2) 1_655
Co2 O8 2.038(2) .
Co2 O1N 2.078(3) .
Co2 N1 2.145(3) 3_465
Co2 N2 2.157(3) 3_566
O1 C13 1.262(4) .
O2 C13 1.250(5) .
O3 C12 1.250(4) .
O4 C12 1.264(4) .
O5 C25 1.285(4) .
O6 C25 1.239(4) .
O7 C26 1.273(4) .
O8 C26 1.250(4) .
N1 C5 1.325(5) .
N1 C1 1.338(5) .
N2 C18 1.337(5) .
N2 C14 1.348(5) .
C1 C2 1.387(5) .
C2 C3 1.383(5) .
C3 C4 1.385(6) .
C3 C6 1.485(5) .
C4 C5 1.386(6) .
C6 C7 1.393(5) .
C6 C11 1.394(5) .
C7 C8 1.396(5) .
C8 C9 1.379(5) .
C8 C12 1.494(5) .
C9 C10 1.404(5) .
C10 C11 1.396(5) .
C10 C13 1.491(5) .
C14 C15 1.380(5) .
C15 C16 1.389(5) .
C16 C17 1.396(5) .
C16 C19 1.482(5) .
C17 C18 1.375(5) .
C19 C24 1.392(5) .
C19 C20 1.397(5) .
C20 C21 1.387(5) .
C21 C22 1.384(5) .
C21 C25 1.503(5) .
C22 C23 1.390(5) .
C23 C24 1.386(5) .
C23 C26 1.516(5) .
O1N C1NC 1.215(6) .
N1N C1NC 1.331(8) .
N1N C1NA 1.455(8) .
N1N C1NB 1.499(9) .
